data_4089567
loop_
_publ_author_name
'Gramigna, Kathryn M.'
'Oria, Jeremy V.'
'Mandell, Chelsea L.'
'Tiedemann, Margaret A.'
'Dougherty, William G.'
'Piro, Nicholas A.'
'Kassel, W. Scott'
'Chan, Benny C.'
'Diaconescu, Paula L.'
'Nataro, Chip'

_publ_section_title
;
 Palladium(II) and Platinum(II) Compounds of
 1,1&#x2032;-Bis(phosphino)metallocene (M = Fe, Ru) Ligands with
 Metal--Metal Interactions
;
_journal_issue 20
_journal_name_full Organometallics
_journal_page_first 5966
_journal_paper_doi 10.1021/om400494t
_journal_volume 32
_journal_year 2013
_chemical_formula_sum 'C22 H36 Fe I2 P2 Pt'
_chemical_formula_weight 867.19
_space_group_IT_number 14
_space_group_name_Hall '-P 2yn'
_space_group_name_H-M_alt 'P 1 21/n 1'
_symmetry_cell_setting monoclinic
_symmetry_space_group_name_H-M 'P 1 21/n 1'
_atom_sites_solution_hydrogens geom
_atom_sites_solution_primary direct
_atom_sites_solution_secondary difmap
_audit_creation_method SHELXL-97
_cell_angle_alpha 90.00
_cell_angle_beta 98.641(2)
_cell_angle_gamma 90.00
_cell_formula_units_Z 4
_cell_length_a 11.3218(11)
_cell_length_b 17.7619(18)
_cell_length_c 12.7728(13)
_cell_measurement_reflns_used 9940
_cell_measurement_temperature 110(2)
_cell_measurement_theta_max 33.14
_cell_measurement_theta_min 2.24
_cell_volume 2539.4(4)
_computing_cell_refinement 'Bruker SAINT'
_computing_data_collection 'Bruker APEX2'
_computing_data_reduction 'Bruker SAINT'
_computing_molecular_graphics 'Bruker SHELXTL'
_computing_publication_material 'Bruker SHELXTL'
_computing_structure_refinement 'SHELXL-97 (Sheldrick, 2008)'
_computing_structure_solution 'SHELXS-97 (Sheldrick, 2008)'
_diffrn_ambient_temperature 110(2)
_diffrn_measured_fraction_theta_full 0.979
_diffrn_measured_fraction_theta_max 0.979
_diffrn_measurement_device_type 'Bruker APEX-II CCD'
_diffrn_measurement_method '\f and \w scans'
_diffrn_radiation_monochromator graphite
_diffrn_radiation_source 'fine-focus sealed tube'
_diffrn_radiation_type MoK\a
_diffrn_radiation_wavelength 0.71073
_diffrn_reflns_av_R_equivalents 0.0286
_diffrn_reflns_av_sigmaI/netI 0.0238
_diffrn_reflns_limit_h_max 17
_diffrn_reflns_limit_h_min -17
_diffrn_reflns_limit_k_max 27
_diffrn_reflns_limit_k_min -27
_diffrn_reflns_limit_l_max 19
_diffrn_reflns_limit_l_min -19
_diffrn_reflns_number 48007
_diffrn_reflns_theta_full 33.20
_diffrn_reflns_theta_max 33.20
_diffrn_reflns_theta_min 1.98
_exptl_absorpt_coefficient_mu 8.639
_exptl_absorpt_correction_T_max 0.4787
_exptl_absorpt_correction_T_min 0.3386
_exptl_absorpt_correction_type multi-scan
_exptl_absorpt_process_details SADABS
_exptl_crystal_colour orange
_exptl_crystal_density_diffrn 2.268
_exptl_crystal_density_method 'not measured'
_exptl_crystal_description block
_exptl_crystal_F_000 1632
_exptl_crystal_size_max 0.16
_exptl_crystal_size_mid 0.10
_exptl_crystal_size_min 0.10
_refine_diff_density_max 2.901
_refine_diff_density_min -2.324
_refine_diff_density_rms 0.136
_refine_ls_extinction_method none
_refine_ls_goodness_of_fit_ref 1.036
_refine_ls_hydrogen_treatment constr
_refine_ls_matrix_type full
_refine_ls_number_parameters 261
_refine_ls_number_reflns 9536
_refine_ls_number_restraints 0
_refine_ls_restrained_S_all 1.036
_refine_ls_R_factor_all 0.0244
_refine_ls_R_factor_gt 0.0207
_refine_ls_shift/su_max 0.002
_refine_ls_shift/su_mean 0.000
_refine_ls_structure_factor_coef Fsqd
_refine_ls_weighting_details 'calc w=1/[\s^2^(Fo^2^)+(0.0157P)^2^+3.3898P] where P=(Fo^2^+2Fc^2^)/3'
_refine_ls_weighting_scheme calc
_refine_ls_wR_factor_gt 0.0420
_refine_ls_wR_factor_ref 0.0430
_reflns_number_gt 8721
_reflns_number_total 9536
_reflns_threshold_expression >2sigma(I)
_cod_data_source_file om400494t_si_001.cif
_cod_data_source_block '[Pt(dippf)I2]'
_cod_depositor_comments
;
The following automatic conversions were performed:

data item '_symmetry_cell_setting' value 'Monoclinic' was changed to
'monoclinic' in accordance with the
/home/saulius/struct/COD-crude-data/automatic-downloads/DataCite-retrospective/ACS/depositions/lib/dictionaries/cif_core.dic
dictionary named 'cif_core.dic' version 2.4.2 last updated on
2011-04-26.

Automatic conversion script
Id: cif_fix_values 6909 2019-04-08 15:41:33Z antanas 
;
_cod_original_sg_symbol_H-M P2(1)/n
_cod_database_code 4089567

loop_
_symmetry_equiv_pos_as_xyz
'x, y, z'
'-x+1/2, y+1/2, -z+1/2'
'-x, -y, -z'
'x-1/2, -y-1/2, z-1/2'

loop_
_atom_site_label
_atom_site_type_symbol
_atom_site_fract_x
_atom_site_fract_y
_atom_site_fract_z
_atom_site_U_iso_or_equiv
_atom_site_adp_type
_atom_site_occupancy
_atom_site_symmetry_multiplicity
_atom_site_calc_flag
_atom_site_refinement_flags
Fe1 Fe 0.53765(3) 0.230330(17) 0.57686(2) 0.01048(6) Uani 1 1 d .
Pt1 Pt 0.919590(7) 0.261553(4) 0.542212(6) 0.00905(2) Uani 1 1 d .
I1 I 1.118698(13) 0.179091(9) 0.561824(15) 0.02332(4) Uani 1 1 d .
I2 I 1.066486(13) 0.372062(8) 0.502309(12) 0.01584(3) Uani 1 1 d .
P1 P 0.80846(5) 0.15346(3) 0.53485(4) 0.00933(9) Uani 1 1 d .
P2 P 0.77781(5) 0.35085(3) 0.56146(4) 0.00940(9) Uani 1 1 d .
C1 C 0.66260(18) 0.14992(12) 0.57693(16) 0.0105(4) Uani 1 1 d .
C2 C 0.55254(19) 0.12554(13) 0.51445(18) 0.0140(4) Uani 1 1 d .
H2A H 0.5413 0.1128 0.4373 0.017 Uiso 1 1 calc R
C3 C 0.4622(2) 0.12462(13) 0.5803(2) 0.0179(4) Uani 1 1 d .
H3A H 0.3761 0.1120 0.5574 0.022 Uiso 1 1 calc R
C4 C 0.5141(2) 0.14692(14) 0.68354(19) 0.0183(4) Uani 1 1 d .
H4A H 0.4709 0.1525 0.7459 0.022 Uiso 1 1 calc R
C5 C 0.6372(2) 0.16215(13) 0.68290(17) 0.0146(4) Uani 1 1 d .
H5A H 0.6958 0.1790 0.7450 0.017 Uiso 1 1 calc R
C6 C 0.61993(18) 0.32857(12) 0.55511(17) 0.0111(4) Uani 1 1 d .
C7 C 0.5389(2) 0.30838(12) 0.46084(17) 0.0131(4) Uani 1 1 d .
H7A H 0.5616 0.2990 0.3893 0.016 Uiso 1 1 calc R
C8 C 0.42120(19) 0.30299(13) 0.48756(18) 0.0151(4) Uani 1 1 d .
H8A H 0.3478 0.2881 0.4383 0.018 Uiso 1 1 calc R
C9 C 0.4268(2) 0.31981(13) 0.59675(19) 0.0157(4) Uani 1 1 d .
H9A H 0.3581 0.3190 0.6377 0.019 Uiso 1 1 calc R
C10 C 0.5478(2) 0.33623(13) 0.63842(18) 0.0140(4) Uani 1 1 d .
H10A H 0.5782 0.3495 0.7137 0.017 Uiso 1 1 calc R
C11 C 0.8774(2) 0.06977(12) 0.60748(17) 0.0135(4) Uani 1 1 d .
H11A H 0.9536 0.0590 0.5796 0.016 Uiso 1 1 calc R
C12 C 0.7989(2) 0.00002(13) 0.5868(2) 0.0191(4) Uani 1 1 d .
H12A H 0.8403 -0.0434 0.6228 0.029 Uiso 1 1 calc R
H12B H 0.7826 -0.0097 0.5105 0.029 Uiso 1 1 calc R
H12C H 0.7234 0.0083 0.6139 0.029 Uiso 1 1 calc R
C13 C 0.9098(2) 0.08483(15) 0.72587(19) 0.0226(5) Uani 1 1 d .
H13A H 0.9625 0.0447 0.7584 0.034 Uiso 1 1 calc R
H13B H 0.8369 0.0861 0.7585 0.034 Uiso 1 1 calc R
H13C H 0.9510 0.1334 0.7367 0.034 Uiso 1 1 calc R
C14 C 0.7771(2) 0.12089(13) 0.39504(17) 0.0134(4) Uani 1 1 d .
H14A H 0.7169 0.0795 0.3920 0.016 Uiso 1 1 calc R
C15 C 0.8876(2) 0.08839(15) 0.35533(19) 0.0197(5) Uani 1 1 d .
H15A H 0.8660 0.0715 0.2819 0.029 Uiso 1 1 calc R
H15B H 0.9180 0.0456 0.3998 0.029 Uiso 1 1 calc R
H15C H 0.9495 0.1273 0.3588 0.029 Uiso 1 1 calc R
C16 C 0.7220(2) 0.18315(14) 0.32073(18) 0.0193(5) Uani 1 1 d .
H16A H 0.7023 0.1631 0.2488 0.029 Uiso 1 1 calc R
H16B H 0.7792 0.2246 0.3210 0.029 Uiso 1 1 calc R
H16C H 0.6491 0.2017 0.3448 0.029 Uiso 1 1 calc R
C17 C 0.8112(2) 0.39248(12) 0.69607(17) 0.0131(4) Uani 1 1 d .
H17A H 0.7394 0.4223 0.7077 0.016 Uiso 1 1 calc R
C18 C 0.8275(2) 0.33058(14) 0.78026(18) 0.0173(4) Uani 1 1 d .
H18A H 0.8332 0.3534 0.8507 0.026 Uiso 1 1 calc R
H18B H 0.9009 0.3024 0.7751 0.026 Uiso 1 1 calc R
H18C H 0.7590 0.2963 0.7689 0.026 Uiso 1 1 calc R
C19 C 0.9186(2) 0.44636(14) 0.7132(2) 0.0199(5) Uani 1 1 d .
H19A H 0.9263 0.4680 0.7845 0.030 Uiso 1 1 calc R
H19B H 0.9065 0.4869 0.6606 0.030 Uiso 1 1 calc R
H19C H 0.9916 0.4186 0.7054 0.030 Uiso 1 1 calc R
C20 C 0.7693(2) 0.43280(12) 0.47117(18) 0.0137(4) Uani 1 1 d .
H20A H 0.8471 0.4602 0.4878 0.016 Uiso 1 1 calc R
C21 C 0.6710(2) 0.48870(13) 0.4897(2) 0.0201(5) Uani 1 1 d .
H21A H 0.6743 0.5329 0.4444 0.030 Uiso 1 1 calc R
H21B H 0.6832 0.5044 0.5641 0.030 Uiso 1 1 calc R
H21C H 0.5927 0.4645 0.4725 0.030 Uiso 1 1 calc R
C22 C 0.7566(2) 0.40979(15) 0.35485(18) 0.0190(4) Uani 1 1 d .
H22A H 0.7714 0.4535 0.3119 0.028 Uiso 1 1 calc R
H22B H 0.6755 0.3909 0.3317 0.028 Uiso 1 1 calc R
H22C H 0.8146 0.3702 0.3463 0.028 Uiso 1 1 calc R

loop_
_atom_site_aniso_label
_atom_site_aniso_U_11
_atom_site_aniso_U_22
_atom_site_aniso_U_33
_atom_site_aniso_U_23
_atom_site_aniso_U_13
_atom_site_aniso_U_12
Fe1 0.00797(12) 0.01132(14) 0.01256(13) 0.00033(10) 0.00285(10) 0.00112(10)
Pt1 0.00691(3) 0.00885(3) 0.01151(3) -0.00064(3) 0.00176(2) 0.00028(3)
I1 0.00908(6) 0.01390(7) 0.04723(10) -0.00174(6) 0.00501(6) 0.00247(5)
I2 0.01083(6) 0.01429(6) 0.02279(7) 0.00357(5) 0.00377(5) -0.00210(5)
P1 0.0082(2) 0.0086(2) 0.0112(2) -0.00049(18) 0.00174(17) 0.00047(18)
P2 0.0088(2) 0.0090(2) 0.0104(2) -0.00007(18) 0.00152(17) 0.00072(18)
C1 0.0085(8) 0.0099(9) 0.0133(9) -0.0001(7) 0.0022(7) 0.0007(7)
C2 0.0100(9) 0.0125(9) 0.0197(10) -0.0009(8) 0.0023(7) -0.0002(7)
C3 0.0117(10) 0.0144(10) 0.0286(12) 0.0012(9) 0.0059(9) 0.0000(8)
C4 0.0181(11) 0.0187(11) 0.0202(11) 0.0069(9) 0.0101(9) 0.0026(9)
C5 0.0156(10) 0.0165(10) 0.0120(9) 0.0023(8) 0.0030(7) 0.0015(8)
C6 0.0087(8) 0.0103(9) 0.0142(9) -0.0012(7) 0.0018(7) 0.0013(7)
C7 0.0126(9) 0.0122(9) 0.0141(9) 0.0020(7) 0.0003(7) 0.0011(7)
C8 0.0092(9) 0.0156(10) 0.0197(10) 0.0011(8) -0.0009(7) 0.0029(8)
C9 0.0112(9) 0.0152(10) 0.0217(11) -0.0018(8) 0.0056(8) 0.0027(8)
C10 0.0142(10) 0.0136(10) 0.0147(9) -0.0023(8) 0.0038(7) 0.0027(8)
C11 0.0130(9) 0.0101(9) 0.0175(10) 0.0022(8) 0.0022(7) 0.0026(7)
C12 0.0198(11) 0.0121(10) 0.0259(12) 0.0023(9) 0.0048(9) 0.0004(8)
C13 0.0244(12) 0.0230(12) 0.0183(11) 0.0026(9) -0.0036(9) 0.0074(10)
C14 0.0142(9) 0.0140(10) 0.0124(9) -0.0024(7) 0.0038(7) 0.0005(8)
C15 0.0189(11) 0.0242(12) 0.0175(10) -0.0028(9) 0.0079(8) 0.0048(9)
C16 0.0230(12) 0.0208(12) 0.0135(10) -0.0009(8) 0.0011(8) 0.0045(9)
C17 0.0136(9) 0.0125(9) 0.0134(9) -0.0026(7) 0.0028(7) 0.0006(7)
C18 0.0198(11) 0.0193(11) 0.0119(9) -0.0003(8) -0.0007(8) -0.0017(9)
C19 0.0203(11) 0.0196(11) 0.0194(11) -0.0041(9) 0.0020(9) -0.0052(9)
C20 0.0122(9) 0.0115(9) 0.0179(10) 0.0022(8) 0.0034(7) 0.0012(7)
C21 0.0196(11) 0.0119(10) 0.0289(12) 0.0040(9) 0.0043(9) 0.0047(9)
C22 0.0195(11) 0.0223(12) 0.0151(10) 0.0051(9) 0.0028(8) 0.0028(9)

loop_
_atom_type_symbol
_atom_type_description
_atom_type_scat_dispersion_real
_atom_type_scat_dispersion_imag
_atom_type_scat_source
C C 0.0033 0.0016 'International Tables Vol C Tables 4.2.6.8 and 6.1.1.4'
H H 0.0000 0.0000 'International Tables Vol C Tables 4.2.6.8 and 6.1.1.4'
P P 0.1023 0.0942 'International Tables Vol C Tables 4.2.6.8 and 6.1.1.4'
Fe Fe 0.3463 0.8444 'International Tables Vol C Tables 4.2.6.8 and 6.1.1.4'
I I -0.4742 1.8119 'International Tables Vol C Tables 4.2.6.8 and 6.1.1.4'
Pt Pt -1.7033 8.3905 'International Tables Vol C Tables 4.2.6.8 and 6.1.1.4'

loop_
_geom_angle_atom_site_label_1
_geom_angle_atom_site_label_2
_geom_angle_atom_site_label_3
_geom_angle
C1 Fe1 C6 105.97(9)
C1 Fe1 C5 41.84(8)
C6 Fe1 C5 112.76(9)
C1 Fe1 C7 113.78(9)
C6 Fe1 C7 41.83(9)
C5 Fe1 C7 146.19(9)
C1 Fe1 C10 131.11(9)
C6 Fe1 C10 41.68(9)
C5 Fe1 C10 107.48(9)
C7 Fe1 C10 69.20(9)
C1 Fe1 C2 41.67(8)
C6 Fe1 C2 131.91(9)
C5 Fe1 C2 69.28(9)
C7 Fe1 C2 109.10(9)
C10 Fe1 C2 171.95(9)
C1 Fe1 C4 69.46(9)
C6 Fe1 C4 145.37(10)
C5 Fe1 C4 40.69(9)
C7 Fe1 C4 172.21(10)
C10 Fe1 C4 114.53(10)
C2 Fe1 C4 68.20(10)
C1 Fe1 C8 146.75(9)
C6 Fe1 C8 69.66(9)
C5 Fe1 C8 171.14(9)
C7 Fe1 C8 40.82(9)
C10 Fe1 C8 68.26(9)
C2 Fe1 C8 115.98(9)
C4 Fe1 C8 132.95(9)
C1 Fe1 C9 171.04(9)
C6 Fe1 C9 69.68(9)
C5 Fe1 C9 131.66(9)
C7 Fe1 C9 68.61(9)
C10 Fe1 C9 40.63(9)
C2 Fe1 C9 146.86(9)
C4 Fe1 C9 109.35(9)
C8 Fe1 C9 40.20(9)
C1 Fe1 C3 69.37(9)
C6 Fe1 C3 172.01(9)
C5 Fe1 C3 68.47(10)
C7 Fe1 C3 133.18(10)
C10 Fe1 C3 146.21(9)
C2 Fe1 C3 40.42(9)
C4 Fe1 C3 40.19(10)
C8 Fe1 C3 110.39(9)
C9 Fe1 C3 115.84(9)
P1 Pt1 P2 101.24(2)
P1 Pt1 I1 89.706(16)
P2 Pt1 I1 164.478(14)
P1 Pt1 I2 164.264(14)
P2 Pt1 I2 88.748(16)
I1 Pt1 I2 83.097(9)
C1 P1 C14 102.88(10)
C1 P1 C11 99.05(10)
C14 P1 C11 103.62(10)
C1 P1 Pt1 122.43(7)
C14 P1 Pt1 108.94(7)
C11 P1 Pt1 117.55(7)
C6 P2 C20 100.64(10)
C6 P2 C17 100.92(10)
C20 P2 C17 104.36(10)
C6 P2 Pt1 122.86(7)
C20 P2 Pt1 116.63(7)
C17 P2 Pt1 109.02(7)
C5 C1 C2 106.68(18)
C5 C1 P1 126.32(16)
C2 C1 P1 126.61(16)
C5 C1 Fe1 69.74(12)
C2 C1 Fe1 70.34(12)
P1 C1 Fe1 130.36(12)
C3 C2 C1 108.4(2)
C3 C2 Fe1 70.71(13)
C1 C2 Fe1 67.99(12)
C3 C2 H2A 125.8
C1 C2 H2A 125.8
Fe1 C2 H2A 125.8
C4 C3 C2 108.2(2)
C4 C3 Fe1 69.56(14)
C2 C3 Fe1 68.87(13)
C4 C3 H3A 125.9
C2 C3 H3A 125.9
Fe1 C3 H3A 125.9
C3 C4 C5 108.6(2)
C3 C4 Fe1 70.24(13)
C5 C4 Fe1 68.55(13)
C3 C4 H4A 125.7
C5 C4 H4A 125.7
Fe1 C4 H4A 125.7
C4 C5 C1 108.1(2)
C4 C5 Fe1 70.76(13)
C1 C5 Fe1 68.42(12)
C4 C5 H5A 125.9
C1 C5 H5A 125.9
Fe1 C5 H5A 125.9
C10 C6 C7 106.23(18)
C10 C6 P2 127.42(16)
C7 C6 P2 125.96(16)
C10 C6 Fe1 69.85(12)
C7 C6 Fe1 69.61(12)
P2 C6 Fe1 130.74(11)
C8 C7 C6 108.41(19)
C8 C7 Fe1 70.77(13)
C6 C7 Fe1 68.56(12)
C8 C7 H7A 125.8
C6 C7 H7A 125.8
Fe1 C7 H7A 125.8
C9 C8 C7 108.40(19)
C9 C8 Fe1 69.98(13)
C7 C8 Fe1 68.41(12)
C9 C8 H8A 125.8
C7 C8 H8A 125.8
Fe1 C8 H8A 125.8
C8 C9 C10 108.00(19)
C8 C9 Fe1 69.82(13)
C10 C9 Fe1 68.59(12)
C8 C9 H9A 126.0
C10 C9 H9A 126.0
Fe1 C9 H9A 126.0
C9 C10 C6 108.95(19)
C9 C10 Fe1 70.78(13)
C6 C10 Fe1 68.47(12)
C9 C10 H10A 125.5
C6 C10 H10A 125.5
Fe1 C10 H10A 125.5
C12 C11 C13 111.2(2)
C12 C11 P1 111.88(16)
C13 C11 P1 112.00(16)
C12 C11 H11A 107.1
C13 C11 H11A 107.1
P1 C11 H11A 107.1
C11 C12 H12A 109.5
C11 C12 H12B 109.5
H12A C12 H12B 109.5
C11 C12 H12C 109.5
H12A C12 H12C 109.5
H12B C12 H12C 109.5
C11 C13 H13A 109.5
C11 C13 H13B 109.5
H13A C13 H13B 109.5
C11 C13 H13C 109.5
H13A C13 H13C 109.5
H13B C13 H13C 109.5
C16 C14 C15 110.16(19)
C16 C14 P1 111.87(15)
C15 C14 P1 112.81(16)
C16 C14 H14A 107.2
C15 C14 H14A 107.2
P1 C14 H14A 107.2
C14 C15 H15A 109.5
C14 C15 H15B 109.5
H15A C15 H15B 109.5
C14 C15 H15C 109.5
H15A C15 H15C 109.5
H15B C15 H15C 109.5
C14 C16 H16A 109.5
C14 C16 H16B 109.5
H16A C16 H16B 109.5
C14 C16 H16C 109.5
H16A C16 H16C 109.5
H16B C16 H16C 109.5
C18 C17 C19 109.76(19)
C18 C17 P2 110.54(15)
C19 C17 P2 115.20(16)
C18 C17 H17A 107.0
C19 C17 H17A 107.0
P2 C17 H17A 107.0
C17 C18 H18A 109.5
C17 C18 H18B 109.5
H18A C18 H18B 109.5
C17 C18 H18C 109.5
H18A C18 H18C 109.5
H18B C18 H18C 109.5
C17 C19 H19A 109.5
C17 C19 H19B 109.5
H19A C19 H19B 109.5
C17 C19 H19C 109.5
H19A C19 H19C 109.5
H19B C19 H19C 109.5
C22 C20 C21 110.99(19)
C22 C20 P2 112.60(16)
C21 C20 P2 112.51(16)
C22 C20 H20A 106.8
C21 C20 H20A 106.8
P2 C20 H20A 106.8
C20 C21 H21A 109.5
C20 C21 H21B 109.5
H21A C21 H21B 109.5
C20 C21 H21C 109.5
H21A C21 H21C 109.5
H21B C21 H21C 109.5
C20 C22 H22A 109.5
C20 C22 H22B 109.5
H22A C22 H22B 109.5
C20 C22 H22C 109.5
H22A C22 H22C 109.5
H22B C22 H22C 109.5

loop_
_geom_bond_atom_site_label_1
_geom_bond_atom_site_label_2
_geom_bond_distance
Fe1 C1 2.010(2)
Fe1 C6 2.017(2)
Fe1 C5 2.028(2)
Fe1 C7 2.031(2)
Fe1 C10 2.035(2)
Fe1 C2 2.042(2)
Fe1 C4 2.057(2)
Fe1 C8 2.062(2)
Fe1 C9 2.064(2)
Fe1 C3 2.066(2)
Pt1 P1 2.2897(6)
Pt1 P2 2.2959(6)
Pt1 I1 2.6683(3)
Pt1 I2 2.6708(2)
P1 C1 1.813(2)
P1 C14 1.860(2)
P1 C11 1.861(2)
P2 C6 1.821(2)
P2 C20 1.851(2)
P2 C17 1.858(2)
C1 C5 1.442(3)
C1 C2 1.442(3)
C2 C3 1.419(3)
C2 H2A 1.0000
C3 C4 1.417(4)
C3 H3A 1.0000
C4 C5 1.421(3)
C4 H4A 1.0000
C5 H5A 1.0000
C6 C10 1.442(3)
C6 C7 1.445(3)
C7 C8 1.428(3)
C7 H7A 1.0000
C8 C9 1.418(3)
C8 H8A 1.0000
C9 C10 1.424(3)
C9 H9A 1.0000
C10 H10A 1.0000
C11 C12 1.525(3)
C11 C13 1.525(3)
C11 H11A 1.0000
C12 H12A 0.9800
C12 H12B 0.9800
C12 H12C 0.9800
C13 H13A 0.9800
C13 H13B 0.9800
C13 H13C 0.9800
C14 C16 1.528(3)
C14 C15 1.532(3)
C14 H14A 1.0000
C15 H15A 0.9800
C15 H15B 0.9800
C15 H15C 0.9800
C16 H16A 0.9800
C16 H16B 0.9800
C16 H16C 0.9800
C17 C18 1.530(3)
C17 C19 1.537(3)
C17 H17A 1.0000
C18 H18A 0.9800
C18 H18B 0.9800
C18 H18C 0.9800
C19 H19A 0.9800
C19 H19B 0.9800
C19 H19C 0.9800
C20 C22 1.527(3)
C20 C21 1.537(3)
C20 H20A 1.0000
C21 H21A 0.9800
C21 H21B 0.9800
C21 H21C 0.9800
C22 H22A 0.9800
C22 H22B 0.9800
C22 H22C 0.9800
